data_7010077
loop_
_publ_author_name
'Siefert, Rolf'
'Weyherm\"uller, Thomas'
'Chaudhuri, Phalguni'

_publ_section_title
;
 Isolation, structural and spectroscopic investigations of complexes
 with tridentate [O,P,O] and [O,O,O] donor ligands
;
_journal_issue 24
_journal_name_full 'Journal of the Chemical Society, Dalton Transactions'
_journal_page_first 4656
_journal_paper_doi 10.1039/b005693f
_journal_year 2000
_chemical_formula_structural 'C34 H47 O3 P'
_chemical_formula_sum 'C34 H47 O3 P'
_chemical_formula_weight 534.69
_chemical_name_systematic ?
_space_group_IT_number 14
_symmetry_cell_setting monoclinic
_symmetry_space_group_name_Hall '-P 2yn'
_symmetry_space_group_name_H-M 'P 1 21/n 1'
_atom_sites_solution_hydrogens geom
_atom_sites_solution_primary direct
_atom_sites_solution_secondary difmap
_audit_creation_method SHELXL
_cell_angle_alpha 90.00
_cell_angle_beta 97.80(2)
_cell_angle_gamma 90.00
_cell_formula_units_Z 4
_cell_length_a 10.153(1)
_cell_length_b 21.418(3)
_cell_length_c 14.176(2)
_cell_measurement_reflns_used 6803
_cell_measurement_temperature 100(2)
_cell_volume 3054.1(6)
_computing_structure_refinement 'SHELXL-93 (Sheldrick, 1993)'
_computing_structure_solution 'SHELXS-86 (Sheldrick, 1990)'
_diffrn_ambient_temperature 100(2)
_diffrn_measurement_device 'Siemens SMART CCD Detector'
_diffrn_measurement_method '\w-scan, 0.3 deg./frame'
_diffrn_radiation_monochromator graphite
_diffrn_radiation_source 'fine-focus sealed tube'
_diffrn_radiation_type MoK\a
_diffrn_radiation_wavelength 0.71073
_diffrn_reflns_av_R_equivalents 0.0292
_diffrn_reflns_av_sigmaI/netI 0.0443
_diffrn_reflns_limit_h_max 12
_diffrn_reflns_limit_h_min -11
_diffrn_reflns_limit_k_max 14
_diffrn_reflns_limit_k_min -25
_diffrn_reflns_limit_l_max 14
_diffrn_reflns_limit_l_min -14
_diffrn_reflns_number 10765
_diffrn_reflns_theta_max 25.54
_diffrn_reflns_theta_min 1.73
_exptl_absorpt_coefficient_mu 0.122
_exptl_absorpt_correction_T_max 0.894
_exptl_absorpt_correction_T_min 0.688
_exptl_absorpt_correction_type 'SADABS, G. Sheldrick 1994'
_exptl_crystal_colour 'yellow greenish '
_exptl_crystal_density_diffrn 1.163
_exptl_crystal_description 'transparent block '
_exptl_crystal_F_000 1160
_exptl_crystal_size_max 0.42
_exptl_crystal_size_mid 0.39
_exptl_crystal_size_min 0.25
_refine_diff_density_max 0.718
_refine_diff_density_min -0.343
_refine_diff_density_rms 0.050
_refine_ls_extinction_method none
_refine_ls_goodness_of_fit_all 1.013
_refine_ls_goodness_of_fit_obs 1.058
_refine_ls_matrix_type full
_refine_ls_number_parameters 349
_refine_ls_number_reflns 4630
_refine_ls_number_restraints 0
_refine_ls_restrained_S_all 1.013
_refine_ls_restrained_S_obs 1.058
_refine_ls_R_factor_all 0.0648
_refine_ls_R_factor_obs 0.0478
_refine_ls_shift/esd_max 0.000
_refine_ls_shift/esd_mean 0.000
_refine_ls_structure_factor_coef Fsqd
_refine_ls_weighting_details 'w=1/[\s^2^(Fo^2^)+(0.0547P)^2^+3.0570P] where P=(Fo^2^+2Fc^2^)/3'
_refine_ls_weighting_scheme calc
_refine_ls_wR_factor_all 0.1259
_refine_ls_wR_factor_obs 0.1158
_reflns_number_observed 3658
_reflns_number_total 4630
_reflns_observed_criterion >2sigma(I)
_cod_data_source_file b005693f.txt
_cod_data_source_block 2
_cod_depositor_comments
;
The following automatic conversions were performed:
'_symmetry_cell_setting' value 'Monoclinic' changed to 'monoclinic'
according to '/home/saulius/struct/CIF-dictionaries/cif_core.dic'
dictionary named 'cif_core.dic' version 2.4.1 from 2010-06-29.

Automatic conversion script
Id: cif_fix_enum 1527 2010-12-29 10:47:43Z saulius 

The following automatic conversions were performed:

'_refine_ls_weighting_scheme' value 'calc
w=1/[\s^2^(Fo^2^)+(0.0547P)^2^+3.0570P] where P=(Fo^2^+2Fc^2^)/3' was
changed to 'calc'. New tag '_refine_ls_weighting_details' was
created. The value of the new tag was set to
'w=1/[\s^2^(Fo^2^)+(0.0547P)^2^+3.0570P] where P=(Fo^2^+2Fc^2^)/3'.

Automatic conversion script
Id: cif_fix_values 3143 2015-03-26 13:38:13Z robertas 
;
_cod_original_cell_volume 3054.1(7)
_cod_original_sg_symbol_H-M P2(1)/n
_cod_database_code 7010077

loop_
_symmetry_equiv_pos_as_xyz
'x, y, z'
'-x+1/2, y+1/2, -z+1/2'
'-x, -y, -z'
'x-1/2, -y-1/2, z-1/2'

loop_
_atom_site_aniso_label
_atom_site_aniso_U_11
_atom_site_aniso_U_22
_atom_site_aniso_U_33
_atom_site_aniso_U_23
_atom_site_aniso_U_13
_atom_site_aniso_U_12
P1 0.0194(3) 0.0128(3) 0.0183(4) 0.0000(2) 0.0043(3) 0.0015(2)
O1 0.0235(9) 0.0257(10) 0.0223(12) 0.0032(8) 0.0078(8) 0.0068(7)
O2 0.0235(9) 0.0179(9) 0.0327(13) -0.0048(8) 0.0130(8) -0.0010(7)
O3 0.0248(9) 0.0176(9) 0.0190(11) 0.0000(7) 0.0069(7) 0.0018(7)
C1 0.0195(12) 0.0124(11) 0.018(2) -0.0017(10) 0.0017(10) 0.0003(9)
C2 0.0196(12) 0.0149(12) 0.018(2) -0.0038(10) 0.0061(11) -0.0021(9)
C3 0.0179(12) 0.0118(12) 0.023(2) -0.0038(10) 0.0002(11) -0.0016(9)
C4 0.0209(12) 0.0138(12) 0.019(2) -0.0005(10) 0.0002(11) -0.0006(9)
C5 0.0204(12) 0.0145(12) 0.019(2) -0.0027(10) 0.0011(10) -0.0020(9)
C6 0.0170(12) 0.0147(12) 0.021(2) -0.0027(10) 0.0032(11) 0.0011(9)
C7 0.0171(12) 0.0218(13) 0.022(2) -0.0026(10) 0.0011(11) 0.0036(10)
C8 0.0178(13) 0.0273(14) 0.035(2) -0.0045(12) 0.0061(12) -0.0009(10)
C9 0.0205(13) 0.0304(15) 0.033(2) -0.0005(12) 0.0015(12) 0.0078(11)
C10 0.0239(14) 0.0221(14) 0.034(2) -0.0064(12) 0.0036(12) 0.0061(10)
C11 0.0201(12) 0.0215(13) 0.018(2) 0.0019(10) 0.0029(11) 0.0009(10)
C12 0.052(2) 0.048(2) 0.045(2) 0.016(2) 0.020(2) 0.015(2)
C13 0.038(2) 0.082(3) 0.036(2) 0.002(2) 0.010(2) -0.018(2)
C14 0.064(2) 0.035(2) 0.042(2) -0.0005(15) 0.023(2) 0.0031(15)
C15 0.0209(12) 0.0133(12) 0.017(2) 0.0007(9) 0.0026(10) 0.0024(9)
C16 0.0177(12) 0.0193(13) 0.014(2) 0.0037(10) 0.0030(10) 0.0029(9)
C17 0.0175(12) 0.0133(12) 0.020(2) 0.0024(10) 0.0004(10) 0.0019(9)
C18 0.0206(12) 0.0131(11) 0.018(2) -0.0009(10) 0.0004(10) 0.0021(9)
C19 0.0174(12) 0.0140(12) 0.018(2) 0.0014(10) 0.0025(10) 0.0011(9)
C20 0.0204(12) 0.0125(12) 0.020(2) 0.0023(10) 0.0032(10) 0.0000(9)
C21 0.0215(13) 0.0177(13) 0.022(2) -0.0002(10) 0.0063(11) -0.0014(10)
C22 0.0201(13) 0.0235(14) 0.040(2) -0.0007(12) 0.0009(12) -0.0034(11)
C23 0.0333(15) 0.0194(13) 0.032(2) 0.0021(11) 0.0094(13) -0.0050(11)
C24 0.0269(14) 0.0181(13) 0.034(2) -0.0045(11) 0.0088(12) -0.0050(10)
C25 0.0207(12) 0.0160(12) 0.022(2) -0.0006(10) 0.0078(11) 0.0005(9)
C26 0.032(2) 0.038(2) 0.026(2) 0.0057(12) 0.0116(13) 0.0137(12)
C27 0.036(2) 0.0258(15) 0.056(2) -0.0090(14) 0.029(2) -0.0105(12)
C28 0.0204(13) 0.0238(14) 0.026(2) -0.0002(11) 0.0037(11) 0.0033(10)
C29 0.0217(12) 0.0101(12) 0.022(2) -0.0025(10) 0.0038(11) 0.0052(9)
C30 0.0264(14) 0.0218(13) 0.021(2) 0.0011(11) 0.0022(11) 0.0042(10)
C31 0.032(2) 0.035(2) 0.021(2) -0.0041(12) -0.0020(12) 0.0066(12)
C32 0.0239(14) 0.032(2) 0.035(2) -0.0116(13) -0.0008(13) 0.0018(11)
C33 0.0248(14) 0.0263(14) 0.033(2) -0.0047(12) 0.0054(12) -0.0010(11)
C34 0.0243(13) 0.0195(13) 0.022(2) -0.0026(10) 0.0025(11) 0.0013(10)

loop_
_atom_site_label
_atom_site_type_symbol
_atom_site_fract_x
_atom_site_fract_y
_atom_site_fract_z
_atom_site_U_iso_or_equiv
_atom_site_thermal_displace_type
_atom_site_occupancy
_atom_site_calc_flag
_atom_site_refinement_flags
_atom_site_disorder_group
P1 P 0.21146(6) 0.24688(3) 0.20012(5) 0.0167(2) Uani 1 d . .
O1 O 0.4767(2) 0.17576(8) 0.22262(14) 0.0234(4) Uani 1 d . .
H1 H 0.4330(29) 0.1974(14) 0.1817(22) 0.030 Uiso 1 d . .
O2 O 0.3673(2) 0.36794(8) 0.20410(14) 0.0239(4) Uani 1 d . .
H2 H 0.3685(28) 0.3355(14) 0.1754(21) 0.031 Uiso 1 d . .
O3 O 0.3098(2) 0.25624(7) 0.13010(12) 0.0201(4) Uani 1 d . .
C1 C 0.2849(2) 0.20070(10) 0.3001(2) 0.0168(5) Uani 1 d . .
C2 C 0.4093(2) 0.17193(11) 0.2991(2) 0.0173(6) Uani 1 d . .
C3 C 0.4676(2) 0.13773(10) 0.3794(2) 0.0178(6) Uani 1 d . .
C4 C 0.3940(2) 0.13133(10) 0.4547(2) 0.0183(6) Uani 1 d . .
H4 H 0.4313(2) 0.10731(10) 0.5080(2) 0.022 Uiso 1 calc R .
C5 C 0.2683(2) 0.15797(10) 0.4570(2) 0.0182(6) Uani 1 d . .
C6 C 0.2182(2) 0.19398(11) 0.3795(2) 0.0176(6) Uani 1 d . .
H6 H 0.1358(2) 0.21485(11) 0.3803(2) 0.021 Uiso 1 calc R .
C7 C 0.6066(2) 0.10838(11) 0.3822(2) 0.0203(6) Uani 1 d . .
C8 C 0.7101(2) 0.15899(12) 0.3686(2) 0.0263(6) Uani 1 d . .
H8A H 0.6839(2) 0.18056(12) 0.3080(2) 0.039 Uiso 1 calc R .
H8B H 0.7973(2) 0.13950(12) 0.3683(2) 0.039 Uiso 1 calc R .
H8C H 0.7148(2) 0.18914(12) 0.4210(2) 0.039 Uiso 1 calc R .
C9 C 0.6522(3) 0.07624(13) 0.4777(2) 0.0282(7) Uani 1 d . .
H9A H 0.5884(3) 0.04361(13) 0.4887(2) 0.042 Uiso 1 calc R .
H9B H 0.6575(3) 0.10711(13) 0.5291(2) 0.042 Uiso 1 calc R .
H9C H 0.7400(3) 0.05747(13) 0.4764(2) 0.042 Uiso 1 calc R .
C10 C 0.6049(3) 0.05867(12) 0.3034(2) 0.0268(6) Uani 1 d . .
H10A H 0.5760(3) 0.07789(12) 0.2413(2) 0.040 Uiso 1 calc R .
H10B H 0.5431(3) 0.02515(12) 0.3146(2) 0.040 Uiso 1 calc R .
H10C H 0.6943(3) 0.04135(12) 0.3042(2) 0.040 Uiso 1 calc R .
C11 C 0.1888(2) 0.14866(11) 0.5404(2) 0.0198(6) Uani 1 d . .
C12 C 0.2489(3) 0.0987(2) 0.6098(2) 0.0469(9) Uani 1 d . .
H12A H 0.2543(3) 0.0592(2) 0.5757(2) 0.070 Uiso 1 calc R .
H12B H 0.1928(3) 0.0933(2) 0.6602(2) 0.070 Uiso 1 calc R .
H12C H 0.3382(3) 0.1116(2) 0.6380(2) 0.070 Uiso 1 calc R .
C13 C 0.0478(3) 0.1276(2) 0.5023(2) 0.0514(9) Uani 1 d . .
H13A H 0.0517(3) 0.0882(2) 0.4674(2) 0.077 Uiso 1 calc R .
H13B H 0.0044(3) 0.1596(2) 0.4594(2) 0.077 Uiso 1 calc R .
H13C H -0.0030(3) 0.1214(2) 0.5555(2) 0.077 Uiso 1 calc R .
C14 C 0.1811(3) 0.20971(14) 0.5944(2) 0.0455(9) Uani 1 d . .
H14A H 0.1425(3) 0.24220(14) 0.5504(2) 0.068 Uiso 1 calc R .
H14B H 0.2706(3) 0.22229(14) 0.6227(2) 0.068 Uiso 1 calc R .
H14C H 0.1252(3) 0.20395(14) 0.6449(2) 0.068 Uiso 1 calc R .
C15 C 0.1672(2) 0.32087(10) 0.2474(2) 0.0171(5) Uani 1 d . .
C16 C 0.2557(2) 0.37136(11) 0.2477(2) 0.0170(5) Uani 1 d . .
C17 C 0.2307(2) 0.42750(10) 0.2952(2) 0.0170(5) Uani 1 d . .
C18 C 0.1184(2) 0.42893(10) 0.3409(2) 0.0173(5) Uani 1 d . .
H18 H 0.1013(2) 0.46607(10) 0.3739(2) 0.021 Uiso 1 calc R .
C19 C 0.0278(2) 0.37929(10) 0.3420(2) 0.0166(5) Uani 1 d . .
C20 C 0.0534(2) 0.32598(10) 0.2927(2) 0.0174(5) Uani 1 d . .
H20 H -0.0074(2) 0.29210(10) 0.2895(2) 0.021 Uiso 1 calc R .
C21 C 0.3261(2) 0.48381(11) 0.2965(2) 0.0202(6) Uani 1 d . .
C22 C 0.4666(2) 0.46539(12) 0.3447(2) 0.0282(7) Uani 1 d . .
H22A H 0.4614(2) 0.45050(12) 0.4094(2) 0.042 Uiso 1 calc R .
H22B H 0.5253(2) 0.50184(12) 0.3473(2) 0.042 Uiso 1 calc R .
H22C H 0.5020(2) 0.43214(12) 0.3078(2) 0.042 Uiso 1 calc R .
C23 C 0.3319(3) 0.50726(12) 0.1950(2) 0.0279(6) Uani 1 d . .
H23A H 0.3618(3) 0.47337(12) 0.1566(2) 0.042 Uiso 1 calc R .
H23B H 0.3944(3) 0.54226(12) 0.1968(2) 0.042 Uiso 1 calc R .
H23C H 0.2433(3) 0.52115(12) 0.1667(2) 0.042 Uiso 1 calc R .
C24 C 0.2790(3) 0.53829(11) 0.3537(2) 0.0259(6) Uani 1 d . .
H24A H 0.2743(3) 0.52469(11) 0.4191(2) 0.039 Uiso 1 calc R .
H24B H 0.1909(3) 0.55192(11) 0.3242(2) 0.039 Uiso 1 calc R .
H24C H 0.3419(3) 0.57306(11) 0.3543(2) 0.039 Uiso 1 calc R .
C25 C -0.0880(2) 0.38445(11) 0.4010(2) 0.0191(6) Uani 1 d . .
C26 C -0.0305(3) 0.38532(13) 0.5066(2) 0.0311(7) Uani 1 d . .
H26A H 0.0204(3) 0.34697(13) 0.5224(2) 0.047 Uiso 1 calc R .
H26B H -0.1031(3) 0.38796(13) 0.5454(2) 0.047 Uiso 1 calc R .
H26C H 0.0281(3) 0.42157(13) 0.5195(2) 0.047 Uiso 1 calc R .
C27 C -0.1844(3) 0.32913(13) 0.3839(2) 0.0373(8) Uani 1 d . .
H27A H -0.2223(3) 0.32784(13) 0.3166(2) 0.056 Uiso 1 calc R .
H27B H -0.2560(3) 0.33407(13) 0.4232(2) 0.056 Uiso 1 calc R .
H27C H -0.1364(3) 0.29017(13) 0.4010(2) 0.056 Uiso 1 calc R .
C28 C -0.1674(2) 0.44454(11) 0.3770(2) 0.0235(6) Uani 1 d . .
H28A H -0.2045(2) 0.44428(11) 0.3094(2) 0.035 Uiso 1 calc R .
H28B H -0.1086(2) 0.48070(11) 0.3901(2) 0.035 Uiso 1 calc R .
H28C H -0.2398(2) 0.44708(11) 0.4160(2) 0.035 Uiso 1 calc R .
C29 C 0.0636(2) 0.20836(10) 0.1427(2) 0.0178(6) Uani 1 d . .
C30 C 0.0379(2) 0.21515(11) 0.0446(2) 0.0232(6) Uani 1 d . .
H30 H 0.0937(2) 0.24102(11) 0.0127(2) 0.028 Uiso 1 calc R .
C31 C -0.0688(3) 0.18445(13) -0.0074(2) 0.0298(7) Uani 1 d . .
H31 H -0.0853(3) 0.18883(13) -0.0747(2) 0.036 Uiso 1 calc R .
C32 C -0.1508(3) 0.14746(13) 0.0395(2) 0.0307(7) Uani 1 d . .
H32 H -0.2236(3) 0.12628(13) 0.0042(2) 0.037 Uiso 1 calc R .
C33 C -0.1277(3) 0.14108(12) 0.1372(2) 0.0278(7) Uani 1 d . .
H33 H -0.1855(3) 0.11618(12) 0.1689(2) 0.033 Uiso 1 calc R .
C34 C -0.0198(2) 0.17106(11) 0.1894(2) 0.0220(6) Uani 1 d . .
H34 H -0.0031(2) 0.16615(11) 0.2566(2) 0.026 Uiso 1 calc R .

loop_
_atom_type_symbol
_atom_type_description
_atom_type_scat_dispersion_real
_atom_type_scat_dispersion_imag
_atom_type_scat_source
C C 0.0033 0.0016 'International Tables Vol C Tables 4.2.6.8 and 6.1.1.4'
H H 0.0000 0.0000 'International Tables Vol C Tables 4.2.6.8 and 6.1.1.4'
O O 0.0106 0.0060 'International Tables Vol C Tables 4.2.6.8 and 6.1.1.4'
P P 0.1023 0.0942 'International Tables Vol C Tables 4.2.6.8 and 6.1.1.4'

loop_
_geom_angle_atom_site_label_1
_geom_angle_atom_site_label_2
_geom_angle_atom_site_label_3
_geom_angle
_geom_angle_site_symmetry_1
_geom_angle_site_symmetry_3
_geom_angle_publ_flag
O3 P1 C15 110.32(10) . . ?
O3 P1 C1 110.42(10) . . ?
C15 P1 C1 106.70(11) . . ?
O3 P1 C29 110.27(11) . . ?
C15 P1 C29 109.60(11) . . ?
C1 P1 C29 109.46(11) . . ?
C6 C1 C2 119.8(2) . . ?
C6 C1 P1 119.7(2) . . ?
C2 C1 P1 120.5(2) . . ?
O1 C2 C1 122.1(2) . . ?
O1 C2 C3 118.2(2) . . ?
C1 C2 C3 119.7(2) . . ?
C4 C3 C2 117.4(2) . . ?
C4 C3 C7 121.7(2) . . ?
C2 C3 C7 120.9(2) . . ?
C3 C4 C5 124.3(2) . . ?
C6 C5 C4 116.5(2) . . ?
C6 C5 C11 120.7(2) . . ?
C4 C5 C11 122.8(2) . . ?
C5 C6 C1 122.1(2) . . ?
C9 C7 C8 107.3(2) . . ?
C9 C7 C3 111.8(2) . . ?
C8 C7 C3 110.3(2) . . ?
C9 C7 C10 107.6(2) . . ?
C8 C7 C10 109.7(2) . . ?
C3 C7 C10 110.0(2) . . ?
C14 C11 C12 108.8(2) . . ?
C14 C11 C13 108.8(2) . . ?
C12 C11 C13 107.1(2) . . ?
C14 C11 C5 110.1(2) . . ?
C12 C11 C5 112.5(2) . . ?
C13 C11 C5 109.4(2) . . ?
C20 C15 C16 120.3(2) . . ?
C20 C15 P1 120.2(2) . . ?
C16 C15 P1 119.1(2) . . ?
O2 C16 C15 121.8(2) . . ?
O2 C16 C17 118.3(2) . . ?
C15 C16 C17 119.9(2) . . ?
C18 C17 C16 116.9(2) . . ?
C18 C17 C21 122.1(2) . . ?
C16 C17 C21 121.0(2) . . ?
C17 C18 C19 124.6(2) . . ?
C20 C19 C18 116.8(2) . . ?
C20 C19 C25 123.0(2) . . ?
C18 C19 C25 120.1(2) . . ?
C19 C20 C15 121.3(2) . . ?
C23 C21 C24 107.5(2) . . ?
C23 C21 C17 110.4(2) . . ?
C24 C21 C17 111.1(2) . . ?
C23 C21 C22 110.3(2) . . ?
C24 C21 C22 107.2(2) . . ?
C17 C21 C22 110.2(2) . . ?
C26 C25 C28 109.1(2) . . ?
C26 C25 C27 108.3(2) . . ?
C28 C25 C27 108.0(2) . . ?
C26 C25 C19 108.3(2) . . ?
C28 C25 C19 111.0(2) . . ?
C27 C25 C19 112.1(2) . . ?
C30 C29 C34 119.5(2) . . ?
C30 C29 P1 115.9(2) . . ?
C34 C29 P1 124.6(2) . . ?
C29 C30 C31 120.6(3) . . ?
C32 C31 C30 119.4(3) . . ?
C33 C32 C31 120.6(3) . . ?
C32 C33 C34 120.1(3) . . ?
C33 C34 C29 119.7(3) . . ?

loop_
_geom_bond_atom_site_label_1
_geom_bond_atom_site_label_2
_geom_bond_distance
_geom_bond_site_symmetry_2
_geom_bond_publ_flag
P1 O3 1.514(2) . ?
P1 C15 1.801(2) . ?
P1 C1 1.805(2) . ?
P1 C29 1.807(2) . ?
O1 C2 1.360(3) . ?
O2 C16 1.364(3) . ?
C1 C6 1.397(4) . ?
C1 C2 1.408(3) . ?
C2 C3 1.414(3) . ?
C3 C4 1.390(3) . ?
C3 C7 1.541(3) . ?
C4 C5 1.402(3) . ?
C5 C6 1.382(3) . ?
C5 C11 1.532(4) . ?
C7 C9 1.533(4) . ?
C7 C8 1.540(3) . ?
C7 C10 1.542(3) . ?
C11 C14 1.522(4) . ?
C11 C12 1.523(4) . ?
C11 C13 1.528(4) . ?
C15 C20 1.401(3) . ?
C15 C16 1.406(3) . ?
C16 C17 1.418(3) . ?
C17 C18 1.386(3) . ?
C17 C21 1.546(3) . ?
C18 C19 1.407(3) . ?
C19 C20 1.382(3) . ?
C19 C25 1.537(3) . ?
C21 C23 1.533(4) . ?
C21 C24 1.534(3) . ?
C21 C22 1.547(3) . ?
C25 C26 1.531(4) . ?
C25 C28 1.532(3) . ?
C25 C27 1.535(3) . ?
C29 C30 1.387(4) . ?
C29 C34 1.396(3) . ?
C30 C31 1.390(4) . ?
C31 C32 1.384(4) . ?
C32 C33 1.379(4) . ?
C33 C34 1.392(4) . ?

loop_
_cod_related_entry_id
_cod_related_entry_database
_cod_related_entry_code
1 ChemSpider 28684934
